data_8102433
loop_
_publ_author_name
'Herbert H\"opfl'
'Javier Hern\'andez'
'Magali Salas-Reyes'
'Samuel Cruz-S\'anchez'
'Zaira J. Dominiguez'

_publ_section_title
;
 Crystal structure of
 eq-2-p-trifluoromethylphenoxy-2-borane-cis-4,6-dimethyl-1,3,2l3-dioxaphosphorinane,
 C12H17BF3O3P
;
_journal_issue 2
_journal_name_full 'Zeitschrift f\"ur Kristallographie - New Crystal Structures'
_journal_page_first 249
_journal_volume 224
_journal_year 2009
_chemical_formula_moiety 'C12 H17 B F3 O3 P'
_chemical_formula_sum 'C12 H17 B F3 O3 P'
_chemical_formula_weight 308.04
_space_group_IT_number 14
_symmetry_cell_setting monoclinic
_symmetry_space_group_name_Hall '-P 2ybc'
_symmetry_space_group_name_H-M 'P 1 21/c 1'
_atom_sites_solution_hydrogens geom
_atom_sites_solution_primary direct
_atom_sites_solution_secondary difmap
_audit_creation_method SHELXL-97
_cell_angle_alpha 90.00
_cell_angle_beta 92.612(2)
_cell_angle_gamma 90.00
_cell_formula_units_Z 4
_cell_length_a 7.0311(6)
_cell_length_b 23.087(2)
_cell_length_c 9.5486(9)
_cell_measurement_reflns_used 4372
_cell_measurement_temperature 293(2)
_cell_measurement_theta_max 27.85
_cell_measurement_theta_min 2.31
_cell_volume 1548.4(2)
_computing_cell_refinement 'Bruker SAINT'
_computing_data_collection 'Bruker SMART'
_computing_data_reduction 'Bruker SAINT'
_computing_molecular_graphics 'Bruker SHELXTL'
_computing_publication_material 'Bruker SHELXTL'
_computing_structure_refinement 'SHELXL-97 (Sheldrick, 1997)'
_computing_structure_solution 'SHELXS-97 (Sheldrick, 1990)'
_diffrn_ambient_temperature 293(2)
_diffrn_measured_fraction_theta_full 0.996
_diffrn_measured_fraction_theta_max 0.996
_diffrn_measurement_device_type 'CCD area detector'
_diffrn_measurement_method 'phi and omega scans'
_diffrn_radiation_monochromator graphite
_diffrn_radiation_source 'fine-focus sealed tube'
_diffrn_radiation_type MoK\a
_diffrn_radiation_wavelength 0.71073
_diffrn_reflns_av_R_equivalents 0.0222
_diffrn_reflns_av_sigmaI/netI 0.0256
_diffrn_reflns_limit_h_max 8
_diffrn_reflns_limit_h_min -8
_diffrn_reflns_limit_k_max 27
_diffrn_reflns_limit_k_min -26
_diffrn_reflns_limit_l_max 9
_diffrn_reflns_limit_l_min -11
_diffrn_reflns_number 8037
_diffrn_reflns_theta_full 25.00
_diffrn_reflns_theta_max 25.00
_diffrn_reflns_theta_min 1.76
_exptl_absorpt_coefficient_mu 0.211
_exptl_absorpt_correction_T_max 0.951
_exptl_absorpt_correction_T_min 0.905
_exptl_absorpt_correction_type multi-scan
_exptl_absorpt_process_details SADABS
_exptl_crystal_colour colorless
_exptl_crystal_density_diffrn 1.321
_exptl_crystal_density_method 'not measured'
_exptl_crystal_description 'rectangular prism'
_exptl_crystal_F_000 640
_exptl_crystal_size_max 0.48
_exptl_crystal_size_mid 0.36
_exptl_crystal_size_min 0.24
_refine_diff_density_max 0.329
_refine_diff_density_min -0.225
_refine_diff_density_rms 0.043
_refine_ls_extinction_method none
_refine_ls_goodness_of_fit_ref 1.238
_refine_ls_hydrogen_treatment mixed
_refine_ls_matrix_type full
_refine_ls_number_parameters 220
_refine_ls_number_reflns 2721
_refine_ls_number_restraints 78
_refine_ls_restrained_S_all 1.383
_refine_ls_R_factor_all 0.0851
_refine_ls_R_factor_gt 0.0760
_refine_ls_shift/su_max 0.000
_refine_ls_shift/su_mean 0.000
_refine_ls_structure_factor_coef Fsqd
_refine_ls_weighting_details 'calc w=1/[\s^2^(Fo^2^)+(0.0509P)^2^+0.9730P] where P=(Fo^2^+2Fc^2^)/3'
_refine_ls_weighting_scheme calc
_refine_ls_wR_factor_gt 0.1588
_refine_ls_wR_factor_ref 0.1631
_reflns_number_gt 2399
_reflns_number_total 2721
_reflns_threshold_expression >2sigma(I)
_cod_data_source_file 1267-2567.cff
_cod_data_source_block javierm
_cod_depositor_comments
;
The following automatic conversions were performed:
'_symmetry_cell_setting' value 'Monoclinic' changed to 'monoclinic'
according to '/home/saulius/struct/CIF-dictionaries/cif_core.dic'
dictionary named 'cif_core.dic' version 2.4.1 from 2010-06-29.

Automatic conversion script
Id: cif_fix_enum 1555 2011-01-17 13:19:09Z saulius 
;
_cod_original_sg_symbol_H-M P2(1)/c
_cod_database_code 8102433

loop_
_symmetry_equiv_pos_as_xyz
'x, y, z'
'-x, y+1/2, -z+1/2'
'-x, -y, -z'
'x, -y-1/2, z-1/2'

loop_
_atom_site_label
_atom_site_type_symbol
_atom_site_fract_x
_atom_site_fract_y
_atom_site_fract_z
_atom_site_U_iso_or_equiv
_atom_site_adp_type
_atom_site_occupancy
_atom_site_symmetry_multiplicity
_atom_site_calc_flag
_atom_site_refinement_flags
_atom_site_disorder_assembly
_atom_site_disorder_group
O1 O 0.2220(4) 0.31645(11) 0.6095(3) 0.0699(7) Uani 1 1 d . . .
P2 P 0.04365(14) 0.35526(4) 0.57250(10) 0.0592(3) Uani 1 1 d . . .
B2 B -0.1331(8) 0.3244(2) 0.4422(6) 0.0778(14) Uani 1 1 d . . .
H2A H -0.173(7) 0.284(2) 0.491(5) 0.117 Uiso 1 1 d . . .
H2B H -0.064(7) 0.318(2) 0.340(6) 0.117 Uiso 1 1 d . . .
H2C H -0.244(7) 0.355(2) 0.433(5) 0.117 Uiso 1 1 d . . .
O3 O -0.0392(4) 0.37227(11) 0.7168(3) 0.0693(8) Uani 1 1 d . . .
C4 C -0.0329(6) 0.33233(18) 0.8347(4) 0.0661(10) Uani 1 1 d . . .
H4 H -0.1169 0.2994 0.8121 0.079 Uiso 1 1 calc R . .
C5 C 0.1673(6) 0.31066(19) 0.8565(4) 0.0737(11) Uani 1 1 d . . .
H5A H 0.2505 0.3433 0.8780 0.088 Uiso 1 1 calc R . .
H5B H 0.1737 0.2849 0.9368 0.088 Uiso 1 1 calc R . .
C6 C 0.2386(5) 0.27926(17) 0.7326(4) 0.0663(10) Uani 1 1 d . . .
H6 H 0.1597 0.2448 0.7154 0.080 Uiso 1 1 calc R . .
C7 C -0.1098(8) 0.3650(2) 0.9560(5) 0.1053(17) Uani 1 1 d . . .
H7A H -0.0332 0.3987 0.9749 0.158 Uiso 1 1 calc R . .
H7B H -0.1068 0.3405 1.0374 0.158 Uiso 1 1 calc R . .
H7C H -0.2387 0.3765 0.9332 0.158 Uiso 1 1 calc R . .
C8 C 0.4444(7) 0.2609(3) 0.7461(6) 0.1123(19) Uani 1 1 d . . .
H8A H 0.4809 0.2440 0.6594 0.168 Uiso 1 1 calc R . .
H8B H 0.4606 0.2329 0.8200 0.168 Uiso 1 1 calc R . .
H8C H 0.5228 0.2941 0.7675 0.168 Uiso 1 1 calc R . .
O9 O 0.1317(4) 0.41400(11) 0.5200(3) 0.0664(7) Uani 1 1 d . . .
C10 C 0.2580(6) 0.44792(15) 0.6024(4) 0.0582(9) Uani 1 1 d . . .
C11 C 0.1894(6) 0.49618(18) 0.6648(4) 0.0688(11) Uani 1 1 d . . .
H11 H 0.0606 0.5053 0.6552 0.083 Uiso 1 1 calc R . .
C12 C 0.3115(6) 0.53116(18) 0.7417(4) 0.0731(11) Uani 1 1 d . . .
H12 H 0.2655 0.5641 0.7848 0.088 Uiso 1 1 calc R . .
C13 C 0.5022(6) 0.51773(18) 0.7556(4) 0.0661(10) Uani 1 1 d . A .
C14 C 0.5692(6) 0.46926(18) 0.6908(5) 0.0720(11) Uani 1 1 d . . .
H14 H 0.6981 0.4602 0.6994 0.086 Uiso 1 1 calc R . .
C15 C 0.4476(6) 0.43411(16) 0.6136(4) 0.0667(10) Uani 1 1 d . . .
H15 H 0.4931 0.4013 0.5694 0.080 Uiso 1 1 calc R . .
C16 C 0.6308(7) 0.5547(2) 0.8376(5) 0.0904(14) Uani 1 1 d D . .
F1A F 0.7565(19) 0.5843(7) 0.7720(10) 0.121(4) Uani 0.421(10) 1 d PDU A 1
F2A F 0.7504(18) 0.5226(4) 0.9298(13) 0.133(4) Uani 0.421(10) 1 d PDU A 1
F3A F 0.5459(16) 0.5940(6) 0.9175(16) 0.136(4) Uani 0.421(10) 1 d PDU A 1
F1B F 0.8138(9) 0.5408(5) 0.8374(14) 0.143(3) Uani 0.579(10) 1 d PDU A 2
F2B F 0.5885(12) 0.5631(4) 0.9683(6) 0.110(2) Uani 0.579(10) 1 d PDU A 2
F3B F 0.6364(17) 0.6099(3) 0.7846(10) 0.139(3) Uani 0.579(10) 1 d PDU A 2

loop_
_atom_site_aniso_label
_atom_site_aniso_U_11
_atom_site_aniso_U_22
_atom_site_aniso_U_33
_atom_site_aniso_U_23
_atom_site_aniso_U_13
_atom_site_aniso_U_12
O1 0.0730(17) 0.0683(17) 0.0693(17) 0.0119(13) 0.0120(13) 0.0169(13)
P2 0.0646(6) 0.0554(6) 0.0578(6) 0.0010(4) 0.0041(4) 0.0139(5)
B2 0.080(3) 0.067(3) 0.085(4) -0.012(3) -0.004(3) 0.014(3)
O3 0.0802(18) 0.0657(16) 0.0629(17) 0.0041(13) 0.0127(13) 0.0194(14)
C4 0.069(3) 0.068(2) 0.061(2) 0.0021(19) 0.0035(19) -0.008(2)
C5 0.080(3) 0.080(3) 0.059(2) 0.010(2) -0.013(2) -0.004(2)
C6 0.063(2) 0.056(2) 0.079(3) 0.010(2) -0.006(2) 0.0029(18)
C7 0.124(4) 0.126(4) 0.068(3) -0.009(3) 0.022(3) 0.014(4)
C8 0.080(3) 0.125(4) 0.129(4) 0.018(4) -0.016(3) 0.039(3)
O9 0.0818(18) 0.0606(15) 0.0566(15) 0.0067(12) 0.0005(13) 0.0058(13)
C10 0.073(2) 0.055(2) 0.048(2) 0.0095(17) 0.0102(17) 0.0077(18)
C11 0.067(2) 0.070(3) 0.070(3) 0.001(2) 0.005(2) 0.017(2)
C12 0.082(3) 0.069(3) 0.069(3) -0.009(2) 0.014(2) 0.013(2)
C13 0.073(3) 0.070(2) 0.057(2) 0.0031(19) 0.0130(19) -0.004(2)
C14 0.062(2) 0.073(3) 0.082(3) 0.011(2) 0.018(2) 0.007(2)
C15 0.072(3) 0.052(2) 0.078(3) 0.0046(19) 0.022(2) 0.0105(19)
C16 0.094(4) 0.094(4) 0.085(4) -0.007(3) 0.015(3) -0.006(3)
F1A 0.116(7) 0.145(7) 0.105(5) 0.006(5) 0.028(5) -0.059(6)
F2A 0.139(7) 0.140(6) 0.114(6) 0.020(5) -0.047(5) -0.032(5)
F3A 0.130(6) 0.140(7) 0.139(7) -0.059(6) 0.014(6) -0.019(6)
F1B 0.095(4) 0.163(6) 0.171(7) -0.052(5) -0.002(4) -0.012(4)
F2B 0.133(5) 0.129(5) 0.068(3) -0.014(3) 0.011(3) -0.039(4)
F3B 0.155(6) 0.103(5) 0.157(6) 0.008(4) -0.017(5) -0.043(4)

loop_
_atom_type_symbol
_atom_type_description
_atom_type_scat_dispersion_real
_atom_type_scat_dispersion_imag
_atom_type_scat_source
C C 0.0033 0.0016 'International Tables Vol C Tables 4.2.6.8 and 6.1.1.4'
H H 0.0000 0.0000 'International Tables Vol C Tables 4.2.6.8 and 6.1.1.4'
B B 0.0013 0.0007 'International Tables Vol C Tables 4.2.6.8 and 6.1.1.4'
O O 0.0106 0.0060 'International Tables Vol C Tables 4.2.6.8 and 6.1.1.4'
F F 0.0171 0.0103 'International Tables Vol C Tables 4.2.6.8 and 6.1.1.4'
P P 0.1023 0.0942 'International Tables Vol C Tables 4.2.6.8 and 6.1.1.4'

loop_
_geom_angle_atom_site_label_1
_geom_angle_atom_site_label_2
_geom_angle_atom_site_label_3
_geom_angle
_geom_angle_site_symmetry_1
_geom_angle_site_symmetry_3
_geom_angle_publ_flag
C6 O1 P2 123.5(2) . . ?
O1 P2 O3 105.66(15) . . ?
O1 P2 O9 103.93(15) . . ?
O3 P2 O9 103.29(15) . . ?
O1 P2 B2 115.8(2) . . ?
O3 P2 B2 114.8(2) . . ?
O9 P2 B2 112.1(2) . . ?
C4 O3 P2 121.4(2) . . ?
O3 C4 C5 108.3(3) . . ?
O3 C4 C7 106.2(3) . . ?
C5 C4 C7 115.4(4) . . ?
C6 C5 C4 113.5(3) . . ?
O1 C6 C5 109.6(3) . . ?
O1 C6 C8 106.0(3) . . ?
C5 C6 C8 115.1(4) . . ?
C10 O9 P2 123.3(2) . . ?
C11 C10 C15 121.3(4) . . ?
C11 C10 O9 118.4(3) . . ?
C15 C10 O9 120.3(3) . . ?
C10 C11 C12 119.5(4) . . ?
C11 C12 C13 120.2(4) . . ?
C14 C13 C12 119.5(4) . . ?
C14 C13 C16 120.4(4) . . ?
C12 C13 C16 120.0(4) . . ?
C15 C14 C13 120.5(4) . . ?
C14 C15 C10 119.0(4) . . ?
F2B C16 F1B 107.4(7) . . ?
F1A C16 F3A 104.4(8) . . ?
F2B C16 F3B 103.1(6) . . ?
F1B C16 F3B 100.4(7) . . ?
F1A C16 F2A 100.3(8) . . ?
F3A C16 F2A 105.6(9) . . ?
F1A C16 C13 118.1(6) . . ?
F2B C16 C13 116.0(5) . . ?
F1B C16 C13 115.9(5) . . ?
F3A C16 C13 115.1(6) . . ?
F3B C16 C13 112.1(5) . . ?
F2A C16 C13 111.7(5) . . ?

loop_
_geom_bond_atom_site_label_1
_geom_bond_atom_site_label_2
_geom_bond_distance
_geom_bond_site_symmetry_2
_geom_bond_publ_flag
O1 C6 1.456(4) . ?
O1 P2 1.568(3) . ?
P2 O3 1.570(3) . ?
P2 O9 1.582(3) . ?
P2 B2 1.860(6) . ?
O3 C4 1.455(4) . ?
C4 C5 1.500(5) . ?
C4 C7 1.503(6) . ?
C5 C6 1.493(6) . ?
C6 C8 1.508(5) . ?
O9 C10 1.399(4) . ?
C10 C11 1.362(5) . ?
C10 C15 1.370(5) . ?
C11 C12 1.368(6) . ?
C12 C13 1.377(6) . ?
C13 C14 1.372(6) . ?
C13 C16 1.447(6) . ?
C14 C15 1.370(6) . ?
C16 F1A 1.300(8) . ?
C16 F2B 1.311(7) . ?
C16 F1B 1.327(7) . ?
C16 F3A 1.343(8) . ?
C16 F3B 1.373(7) . ?
C16 F2A 1.402(8) . ?

loop_
_geom_torsion_atom_site_label_1
_geom_torsion_atom_site_label_2
_geom_torsion_atom_site_label_3
_geom_torsion_atom_site_label_4
_geom_torsion
_geom_torsion_site_symmetry_1
_geom_torsion_site_symmetry_2
_geom_torsion_site_symmetry_3
_geom_torsion_site_symmetry_4
_geom_torsion_publ_flag
C6 O1 P2 O3 30.6(3) . . . . ?
C6 O1 P2 O9 139.0(3) . . . . ?
C6 O1 P2 B2 -97.7(4) . . . . ?
O1 P2 O3 C4 -35.0(3) . . . . ?
O9 P2 O3 C4 -143.8(3) . . . . ?
B2 P2 O3 C4 93.8(3) . . . . ?
P2 O3 C4 C5 51.1(4) . . . . ?
P2 O3 C4 C7 175.6(3) . . . . ?
O3 C4 C5 C6 -60.3(4) . . . . ?
C7 C4 C5 C6 -179.2(4) . . . . ?
P2 O1 C6 C5 -42.6(4) . . . . ?
P2 O1 C6 C8 -167.4(3) . . . . ?
C4 C5 C6 O1 56.0(4) . . . . ?
C4 C5 C6 C8 175.4(4) . . . . ?
O1 P2 O9 C10 -58.8(3) . . . . ?
O3 P2 O9 C10 51.3(3) . . . . ?
B2 P2 O9 C10 175.4(3) . . . . ?
P2 O9 C10 C11 -101.8(4) . . . . ?
P2 O9 C10 C15 81.4(4) . . . . ?
C15 C10 C11 C12 -0.9(6) . . . . ?
O9 C10 C11 C12 -177.7(3) . . . . ?
C10 C11 C12 C13 0.2(6) . . . . ?
C11 C12 C13 C14 0.5(6) . . . . ?
C11 C12 C13 C16 -179.7(4) . . . . ?
C12 C13 C14 C15 -0.5(6) . . . . ?
C16 C13 C14 C15 179.8(4) . . . . ?
C13 C14 C15 C10 -0.2(6) . . . . ?
C11 C10 C15 C14 0.9(6) . . . . ?
O9 C10 C15 C14 177.6(3) . . . . ?
C14 C13 C16 F1A 68.2(11) . . . . ?
C12 C13 C16 F1A -111.5(11) . . . . ?
C14 C13 C16 F2B -123.2(7) . . . . ?
C12 C13 C16 F2B 57.1(8) . . . . ?
C14 C13 C16 F1B 4.2(10) . . . . ?
C12 C13 C16 F1B -175.6(8) . . . . ?
C14 C13 C16 F3A -167.7(10) . . . . ?
C12 C13 C16 F3A 12.6(11) . . . . ?
C14 C13 C16 F3B 118.7(8) . . . . ?
C12 C13 C16 F3B -61.0(8) . . . . ?
C14 C13 C16 F2A -47.3(9) . . . . ?
C12 C13 C16 F2A 133.0(8) . . . . ?
